data_7159845
loop_
_publ_author_name
'Baldini, Lorenzo'
'Lenci, Elena'
'Faggi, Cristina'
'Trabocchi, Andrea'

_publ_section_title
;
 Identification of BACE-1 inhibitors through directed C(sp<sup>3</sup>)-H
 activation on 5-oxo-pyrrolidine-3-carboxylic acid derivatives.
;
_journal_issue 14
_journal_name_full 'Organic &amp; biomolecular chemistry'
_journal_page_first 2754
_journal_page_last 2763
_journal_paper_doi 10.1039/d3ob02117c
_journal_volume 22
_journal_year 2024
_chemical_formula_moiety 'C30 H28 Br N3 O2'
_chemical_formula_sum 'C30 H28 Br N3 O2'
_chemical_formula_weight 542.46
_space_group_crystal_system triclinic
_space_group_IT_number 2
_space_group_name_Hall '-P 1'
_space_group_name_H-M_alt 'P -1'
_atom_sites_solution_hydrogens mixed
_audit_creation_method SHELXL-2018/3
_audit_update_record
;
2022-04-11 deposited with the CCDC.	2024-03-08 downloaded from the CCDC.
;
_cell_angle_alpha 81.6580(10)
_cell_angle_beta 84.8990(10)
_cell_angle_gamma 77.1320(10)
_cell_formula_units_Z 4
_cell_length_a 9.6503(2)
_cell_length_b 12.2687(2)
_cell_length_c 22.1064(4)
_cell_measurement_reflns_used 9942
_cell_measurement_temperature 100(2)
_cell_measurement_theta_max 68.46
_cell_measurement_theta_min 4.05
_cell_volume 2520.24(8)
_computing_cell_refinement 'Bruker SAINT'
_computing_data_collection 'Bruker APEX2'
_computing_data_reduction 'Bruker SAINT'
_computing_molecular_graphics 'Ortep for Windows (Farrugia, 2012)'
_computing_publication_material 'WinGX publication routines (Farrugia, 2012)'
_computing_structure_refinement 'SHELXL (Sheldrick, 2015)'
_computing_structure_solution SIR2019
_diffrn_ambient_temperature 100(2)
_diffrn_measured_fraction_theta_full 0.987
_diffrn_measured_fraction_theta_max 0.984
_diffrn_measurement_device_type 'Bruker APEX-II CCD'
_diffrn_measurement_method '\f and \w scans'
_diffrn_radiation_type CuK\a
_diffrn_radiation_wavelength 1.54178
_diffrn_reflns_av_R_equivalents 0.0415
_diffrn_reflns_av_unetI/netI 0.0351
_diffrn_reflns_Laue_measured_fraction_full 0.987
_diffrn_reflns_Laue_measured_fraction_max 0.984
_diffrn_reflns_limit_h_max 11
_diffrn_reflns_limit_h_min -10
_diffrn_reflns_limit_k_max 14
_diffrn_reflns_limit_k_min -14
_diffrn_reflns_limit_l_max 26
_diffrn_reflns_limit_l_min -26
_diffrn_reflns_number 43937
_diffrn_reflns_point_group_measured_fraction_full 0.987
_diffrn_reflns_point_group_measured_fraction_max 0.984
_diffrn_reflns_theta_full 67.679
_diffrn_reflns_theta_max 68.556
_diffrn_reflns_theta_min 2.023
_diffrn_source X-Ray
_exptl_absorpt_coefficient_mu 2.483
_exptl_absorpt_correction_T_max 0.9055
_exptl_absorpt_correction_T_min 0.7610
_exptl_absorpt_correction_type multi-scan
_exptl_crystal_colour colourless
_exptl_crystal_density_diffrn 1.430
_exptl_crystal_density_method 'not measured'
_exptl_crystal_description prismatic
_exptl_crystal_F_000 1120
_exptl_crystal_size_max 0.150
_exptl_crystal_size_mid 0.080
_exptl_crystal_size_min 0.040
_exptl_transmission_factor_max 0.9054
_exptl_transmission_factor_min 0.7610
_refine_diff_density_max 0.802
_refine_diff_density_min -0.448
_refine_diff_density_rms 0.072
_refine_ls_extinction_coef 0.00110(11)
_refine_ls_extinction_expression Fc^*^=kFc[1+0.001xFc^2^\l^3^/sin(2\q)]^-1/4^
_refine_ls_extinction_method 'SHELXL-2018/3 (Sheldrick 2018)'
_refine_ls_goodness_of_fit_ref 1.087
_refine_ls_hydrogen_treatment mixed
_refine_ls_matrix_type full
_refine_ls_number_parameters 658
_refine_ls_number_reflns 9157
_refine_ls_number_restraints 0
_refine_ls_restrained_S_all 1.087
_refine_ls_R_factor_all 0.0497
_refine_ls_R_factor_gt 0.0365
_refine_ls_shift/su_max 0.001
_refine_ls_shift/su_mean 0.000
_refine_ls_structure_factor_coef Fsqd
_refine_ls_weighting_details 'w=1/[\s^2^(Fo^2^)+(0.0591P)^2^+1.5035P] where P=(Fo^2^+2Fc^2^)/3'
_refine_ls_weighting_scheme calc
_refine_ls_wR_factor_gt 0.1093
_refine_ls_wR_factor_ref 0.1143
_reflns_Friedel_coverage 0.000
_reflns_number_gt 7688
_reflns_number_total 9157
_reflns_threshold_expression 'I > 2\s(I)'
_cod_data_source_file d3ob02117c2.cif
_cod_data_source_block exp_Compound_LB162
_cod_depositor_comments
;
          Adding full bibliography for 7159845.cif.

2024-12-16
Z value and formula fixed to values more according to usual
chemical conventions.                 miguel
;
_cod_original_formula_sum 'C60 H56 Br2 N6 O4'
_cod_original_formula_weight 1084.92
_cod_original_formula_moiety '2x(C30 H28 Br N3 O2)'
_cod_original_formula_units_Z 2
_cod_original_cell_volume 2520.25(8)
_cod_database_code 7159845
_shelx_space_group_comment
;
The symmetry employed for this shelxl refinement is uniquely defined
by the following loop, which should always be used as a source of
symmetry information in preference to the above space-group names.
They are only intended as comments.
;

loop_
_space_group_symop_operation_xyz
'x, y, z'
'-x, -y, -z'

loop_
_atom_site_label
_atom_site_type_symbol
_atom_site_fract_x
_atom_site_fract_y
_atom_site_fract_z
_atom_site_U_iso_or_equiv
_atom_site_adp_type
_atom_site_occupancy
_atom_site_site_symmetry_order
_atom_site_calc_flag
_atom_site_refinement_flags_posn
_atom_site_refinement_flags_adp
_atom_site_refinement_flags_occupancy
_atom_site_disorder_assembly
_atom_site_disorder_group
N1A N 0.25288(16) 0.13007(12) 0.87603(7) 0.0132(3) Uani 1 1 d . . . . .
N2A N 0.23633(17) 0.21321(13) 0.66078(7) 0.0152(3) Uani 1 1 d . . . . .
N3A N 0.17045(18) 0.12441(14) 0.56790(8) 0.0205(3) Uani 1 1 d . . . . .
O1A O 0.39695(15) -0.04802(12) 0.88060(6) 0.0234(3) Uani 1 1 d . . . . .
O2A O 0.27483(15) 0.33615(11) 0.72174(6) 0.0183(3) Uani 1 1 d . . . . .
Br1A Br 0.94009(2) 0.04802(2) 0.67262(2) 0.02226(10) Uani 1 1 d . . . . .
C1A C 0.17431(19) 0.21618(14) 0.83074(8) 0.0117(3) Uani 1 1 d . . . . .
H1A H 0.212003 0.286654 0.826780 0.014 Uiso 1 1 calc R U . . .
C2A C 0.20591(18) 0.16382(14) 0.76986(8) 0.0114(3) Uani 1 1 d . . . . .
H2A H 0.118197 0.140107 0.760654 0.014 Uiso 1 1 calc R U . . .
C3A C 0.32454(19) 0.05563(14) 0.78230(8) 0.0128(3) Uani 1 1 d . . . . .
H3A H 0.293350 -0.009178 0.768969 0.015 Uiso 1 1 calc R U . . .
C4A C 0.32913(19) 0.03752(15) 0.85209(8) 0.0144(4) Uani 1 1 d . . . . .
C5A C 0.47308(19) 0.05899(14) 0.75441(8) 0.0126(3) Uani 1 1 d . . . . .
C6A C 0.5444(2) 0.14258(15) 0.76306(8) 0.0151(4) Uani 1 1 d . . . . .
H6A H 0.497701 0.201380 0.786042 0.018 Uiso 1 1 calc R U . . .
C7A C 0.6824(2) 0.14103(15) 0.73859(8) 0.0158(4) Uani 1 1 d . . . . .
H7A H 0.729735 0.198524 0.744319 0.019 Uiso 1 1 calc R U . . .
C8A C 0.74981(19) 0.05404(16) 0.70562(8) 0.0154(4) Uani 1 1 d . . . . .
C9A C 0.6822(2) -0.03034(16) 0.69631(9) 0.0181(4) Uani 1 1 d . . . . .
H9A H 0.729612 -0.089313 0.673580 0.022 Uiso 1 1 calc R U . . .
C10A C 0.5440(2) -0.02699(15) 0.72085(8) 0.0158(4) Uani 1 1 d . . . . .
H10A H 0.496855 -0.084337 0.714663 0.019 Uiso 1 1 calc R U . . .
C11A C 0.2657(2) 0.14768(16) 0.94108(8) 0.0164(4) Uani 1 1 d . . . . .
C12A C 0.2086(2) 0.05771(17) 0.98532(9) 0.0221(4) Uani 1 1 d . . . . .
H12A H 0.217248 0.069690 1.027581 0.033 Uiso 1 1 calc R U . . .
H12B H 0.108266 0.062981 0.978432 0.033 Uiso 1 1 calc R U . . .
H12C H 0.263734 -0.017184 0.978301 0.033 Uiso 1 1 calc R U . . .
C13A C 0.4230(2) 0.1420(2) 0.95036(10) 0.0280(5) Uani 1 1 d . . . . .
H13A H 0.433362 0.153302 0.992567 0.042 Uiso 1 1 calc R U . . .
H13B H 0.479499 0.067983 0.942478 0.042 Uiso 1 1 calc R U . . .
H13C H 0.456569 0.201021 0.921948 0.042 Uiso 1 1 calc R U . . .
C14A C 0.1814(2) 0.26448(17) 0.95315(9) 0.0223(4) Uani 1 1 d . . . . .
H14A H 0.190616 0.274813 0.995630 0.033 Uiso 1 1 calc R U . . .
H14B H 0.218745 0.322370 0.925340 0.033 Uiso 1 1 calc R U . . .
H14C H 0.080783 0.271082 0.946211 0.033 Uiso 1 1 calc R U . . .
C15A C 0.01413(19) 0.24312(14) 0.84545(8) 0.0123(3) Uani 1 1 d . . . . .
C16A C -0.05864(19) 0.15880(14) 0.86896(8) 0.0139(4) Uani 1 1 d . . . . .
H16A H -0.007290 0.083199 0.877474 0.017 Uiso 1 1 calc R U . . .
C17A C -0.2057(2) 0.18390(16) 0.88016(8) 0.0177(4) Uani 1 1 d . . . . .
H17A H -0.254116 0.125694 0.896556 0.021 Uiso 1 1 calc R U . . .
C18A C -0.2820(2) 0.29417(17) 0.86736(9) 0.0199(4) Uani 1 1 d . . . . .
H18A H -0.382344 0.311689 0.875172 0.024 Uiso 1 1 calc R U . . .
C19A C -0.2105(2) 0.37824(16) 0.84314(9) 0.0211(4) Uani 1 1 d . . . . .
H19A H -0.262347 0.453509 0.833880 0.025 Uiso 1 1 calc R U . . .
C20A C -0.0628(2) 0.35324(15) 0.83221(8) 0.0173(4) Uani 1 1 d . . . . .
H20A H -0.014674 0.411520 0.815704 0.021 Uiso 1 1 calc R U . . .
C21A C 0.24247(18) 0.24759(14) 0.71589(8) 0.0114(3) Uani 1 1 d . . . . .
C22A C 0.2681(2) 0.26612(15) 0.60213(8) 0.0157(4) Uani 1 1 d . . . . .
C23A C 0.3275(2) 0.35907(17) 0.58922(10) 0.0243(4) Uani 1 1 d . . . . .
H23A H 0.351650 0.393348 0.621557 0.029 Uiso 1 1 calc R U . . .
C24A C 0.3529(2) 0.40395(18) 0.52732(10) 0.0300(5) Uani 1 1 d . . . . .
H24A H 0.393689 0.468603 0.518896 0.036 Uiso 1 1 calc R U . . .
C25A C 0.3204(3) 0.35712(17) 0.47985(10) 0.0294(5) Uani 1 1 d . . . . .
H25A H 0.339736 0.388325 0.438884 0.035 Uiso 1 1 calc R U . . .
C26A C 0.2580(2) 0.26210(16) 0.49148(9) 0.0199(4) Uani 1 1 d . . . . .
C27A C 0.2175(2) 0.20957(18) 0.44499(9) 0.0261(5) Uani 1 1 d . . . . .
H27A H 0.233507 0.237288 0.403127 0.031 Uiso 1 1 calc R U . . .
C28A C 0.1554(2) 0.1187(2) 0.46052(10) 0.0300(5) Uani 1 1 d . . . . .
H28A H 0.125984 0.083543 0.429748 0.036 Uiso 1 1 calc R U . . .
C29A C 0.1356(2) 0.07797(19) 0.52314(10) 0.0281(5) Uani 1 1 d . . . . .
H29A H 0.094904 0.013472 0.533427 0.034 Uiso 1 1 calc R U . . .
C30A C 0.23144(19) 0.21586(15) 0.55299(8) 0.0147(4) Uani 1 1 d . . . . .
N1B N 0.25119(16) 0.62988(12) 0.87664(7) 0.0130(3) Uani 1 1 d . . . . .
N2B N 0.23478(18) 0.71417(13) 0.66145(7) 0.0155(3) Uani 1 1 d . . . . .
N3B N 0.14596(18) 0.64929(15) 0.56504(8) 0.0212(3) Uani 1 1 d . . . . .
O1B O 0.39598(15) 0.45220(12) 0.88126(6) 0.0229(3) Uani 1 1 d . . . . .
O2B O 0.28575(15) 0.83047(10) 0.72331(6) 0.0180(3) Uani 1 1 d . . . . .
Br1B Br 0.93541(2) 0.54604(2) 0.67044(2) 0.02445(10) Uani 1 1 d . . . . .
C1B C 0.17181(19) 0.71586(14) 0.83129(8) 0.0115(3) Uani 1 1 d . . . . .
H1B H 0.209307 0.786427 0.827301 0.014 Uiso 1 1 calc R U . . .
C2B C 0.20425(18) 0.66350(14) 0.77039(8) 0.0113(3) Uani 1 1 d . . . . .
H2B H 0.116431 0.640758 0.760489 0.014 Uiso 1 1 calc R U . . .
C3B C 0.32188(19) 0.55475(14) 0.78305(8) 0.0128(3) Uani 1 1 d . . . . .
H3B H 0.289729 0.490018 0.770126 0.015 Uiso 1 1 calc R U . . .
C4B C 0.32757(19) 0.53745(15) 0.85280(8) 0.0147(4) Uani 1 1 d . . . . .
C5B C 0.47019(19) 0.55734(14) 0.75458(8) 0.0124(3) Uani 1 1 d . . . . .
C6B C 0.5443(2) 0.63820(15) 0.76467(8) 0.0148(4) Uani 1 1 d . . . . .
H6B H 0.500000 0.695135 0.789276 0.018 Uiso 1 1 calc R U . . .
C7B C 0.6817(2) 0.63677(15) 0.73934(8) 0.0160(4) Uani 1 1 d . . . . .
H7B H 0.730913 0.692566 0.746044 0.019 Uiso 1 1 calc R U . . .
C8B C 0.7455(2) 0.55256(16) 0.70418(8) 0.0162(4) Uani 1 1 d . . . . .
C9B C 0.6750(2) 0.47109(16) 0.69308(9) 0.0185(4) Uani 1 1 d . . . . .
H9B H 0.720033 0.414114 0.668622 0.022 Uiso 1 1 calc R U . . .
C10B C 0.5374(2) 0.47439(15) 0.71838(8) 0.0156(4) Uani 1 1 d . . . . .
H10B H 0.488140 0.419152 0.710910 0.019 Uiso 1 1 calc R U . . .
C11B C 0.26401(19) 0.64812(16) 0.94153(8) 0.0159(4) Uani 1 1 d . . . . .
C12B C 0.2069(2) 0.55828(17) 0.98590(9) 0.0214(4) Uani 1 1 d . . . . .
H12D H 0.215483 0.570477 1.028124 0.032 Uiso 1 1 calc R U . . .
H12E H 0.106614 0.563468 0.978993 0.032 Uiso 1 1 calc R U . . .
H12F H 0.262108 0.483341 0.978986 0.032 Uiso 1 1 calc R U . . .
C13B C 0.4213(2) 0.6421(2) 0.95076(10) 0.0284(5) Uani 1 1 d . . . . .
H13D H 0.431753 0.653867 0.992890 0.043 Uiso 1 1 calc R U . . .
H13E H 0.477533 0.567920 0.943105 0.043 Uiso 1 1 calc R U . . .
H13F H 0.455181 0.700810 0.922165 0.043 Uiso 1 1 calc R U . . .
C14B C 0.1798(2) 0.76488(17) 0.95348(9) 0.0224(4) Uani 1 1 d . . . . .
H14D H 0.189272 0.775437 0.995911 0.034 Uiso 1 1 calc R U . . .
H14E H 0.217062 0.822691 0.925546 0.034 Uiso 1 1 calc R U . . .
H14F H 0.079196 0.771405 0.946658 0.034 Uiso 1 1 calc R U . . .
C15B C 0.01248(19) 0.74278(14) 0.84601(8) 0.0127(3) Uani 1 1 d . . . . .
C16B C -0.06079(19) 0.65831(14) 0.86933(8) 0.0140(4) Uani 1 1 d . . . . .
H16B H -0.009631 0.582613 0.877651 0.017 Uiso 1 1 calc R U . . .
C17B C -0.2077(2) 0.68353(16) 0.88055(8) 0.0174(4) Uani 1 1 d . . . . .
H17B H -0.256226 0.625321 0.896726 0.021 Uiso 1 1 calc R U . . .
C18B C -0.2837(2) 0.79402(17) 0.86809(9) 0.0194(4) Uani 1 1 d . . . . .
H18B H -0.384018 0.811605 0.875928 0.023 Uiso 1 1 calc R U . . .
C19B C -0.2120(2) 0.87819(16) 0.84419(9) 0.0205(4) Uani 1 1 d . . . . .
H19B H -0.263665 0.953589 0.835186 0.025 Uiso 1 1 calc R U . . .
C20B C -0.0646(2) 0.85291(15) 0.83328(8) 0.0167(4) Uani 1 1 d . . . . .
H20B H -0.016365 0.911276 0.817035 0.020 Uiso 1 1 calc R U . . .
C21B C 0.24476(18) 0.74603(14) 0.71681(8) 0.0119(3) Uani 1 1 d . . . . .
C22B C 0.2804(2) 0.76198(15) 0.60360(8) 0.0160(4) Uani 1 1 d . . . . .
C23B C 0.3696(2) 0.83637(17) 0.59384(10) 0.0274(5) Uani 1 1 d . . . . .
H23B H 0.400845 0.862251 0.627655 0.033 Uiso 1 1 calc R U . . .
C24B C 0.4149(3) 0.87454(18) 0.53353(11) 0.0332(5) Uani 1 1 d . . . . .
H24B H 0.478391 0.924747 0.527471 0.040 Uiso 1 1 calc R U . . .
C25B C 0.3697(3) 0.84106(17) 0.48349(10) 0.0296(5) Uani 1 1 d . . . . .
H25B H 0.400379 0.868815 0.443333 0.036 Uiso 1 1 calc R U . . .
C26B C 0.2767(2) 0.76473(16) 0.49213(9) 0.0206(4) Uani 1 1 d . . . . .
C27B C 0.2240(2) 0.72551(18) 0.44373(9) 0.0261(5) Uani 1 1 d . . . . .
H27B H 0.252229 0.748878 0.402477 0.031 Uiso 1 1 calc R U . . .
C28B C 0.1331(2) 0.6544(2) 0.45627(10) 0.0306(5) Uani 1 1 d . . . . .
H28B H 0.094348 0.629205 0.424127 0.037 Uiso 1 1 calc R U . . .
C29B C 0.0972(2) 0.6187(2) 0.51790(10) 0.0302(5) Uani 1 1 d . . . . .
H29B H 0.033227 0.568896 0.526028 0.036 Uiso 1 1 calc R U . . .
C30B C 0.23333(19) 0.72362(15) 0.55274(8) 0.0148(4) Uani 1 1 d . . . . .
HN1B H 0.196(3) 0.663(2) 0.6611(11) 0.017(6) Uiso 1 1 d . . . . .
HN1A H 0.209(2) 0.155(2) 0.6610(11) 0.014(5) Uiso 1 1 d . . . . .

loop_
_atom_site_aniso_label
_atom_site_aniso_U_11
_atom_site_aniso_U_22
_atom_site_aniso_U_33
_atom_site_aniso_U_23
_atom_site_aniso_U_13
_atom_site_aniso_U_12
N1A 0.0140(7) 0.0171(7) 0.0077(7) 0.0002(6) -0.0006(6) -0.0025(6)
N2A 0.0209(8) 0.0163(8) 0.0103(8) 0.0006(6) 0.0006(6) -0.0099(6)
N3A 0.0202(8) 0.0275(8) 0.0160(8) -0.0052(6) 0.0029(6) -0.0098(6)
O1A 0.0216(7) 0.0221(7) 0.0181(7) 0.0060(5) 0.0058(6) 0.0045(5)
O2A 0.0270(7) 0.0169(6) 0.0130(6) -0.0020(5) 0.0018(5) -0.0100(5)
Br1A 0.01456(14) 0.03720(15) 0.01750(13) -0.00634(9) 0.00569(8) -0.01151(9)
C1A 0.0153(9) 0.0118(8) 0.0081(8) 0.0007(6) -0.0007(6) -0.0043(6)
C2A 0.0116(8) 0.0139(8) 0.0090(8) -0.0016(6) 0.0011(6) -0.0041(6)
C3A 0.0130(9) 0.0133(8) 0.0122(8) -0.0007(6) 0.0014(7) -0.0041(6)
C4A 0.0127(9) 0.0167(8) 0.0121(9) 0.0016(7) 0.0036(7) -0.0031(7)
C5A 0.0143(9) 0.0151(8) 0.0082(8) 0.0006(6) 0.0005(6) -0.0042(6)
C6A 0.0167(9) 0.0146(8) 0.0132(8) -0.0006(6) 0.0002(7) -0.0030(7)
C7A 0.0171(9) 0.0182(9) 0.0134(8) 0.0012(7) -0.0020(7) -0.0081(7)
C8A 0.0136(9) 0.0229(9) 0.0094(8) 0.0015(7) 0.0021(7) -0.0069(7)
C9A 0.0199(10) 0.0221(9) 0.0131(9) -0.0060(7) 0.0041(7) -0.0059(7)
C10A 0.0172(9) 0.0192(9) 0.0128(8) -0.0032(7) 0.0023(7) -0.0081(7)
C11A 0.0171(9) 0.0249(9) 0.0089(8) -0.0009(7) -0.0018(7) -0.0082(7)
C12A 0.0298(11) 0.0270(10) 0.0104(9) 0.0006(7) 0.0010(8) -0.0107(8)
C13A 0.0186(10) 0.0489(13) 0.0197(10) -0.0011(9) -0.0045(8) -0.0144(9)
C14A 0.0323(11) 0.0257(10) 0.0113(9) -0.0062(7) 0.0001(8) -0.0096(8)
C15A 0.0146(9) 0.0145(8) 0.0074(8) -0.0023(6) 0.0000(6) -0.0021(6)
C16A 0.0149(9) 0.0134(8) 0.0130(8) -0.0019(6) -0.0028(7) -0.0012(6)
C17A 0.0177(9) 0.0246(9) 0.0118(8) -0.0027(7) 0.0007(7) -0.0070(7)
C18A 0.0123(9) 0.0320(10) 0.0130(9) -0.0056(7) -0.0005(7) 0.0017(7)
C19A 0.0233(10) 0.0196(9) 0.0152(9) -0.0019(7) -0.0030(8) 0.0068(7)
C20A 0.0229(10) 0.0150(8) 0.0123(8) 0.0000(7) 0.0012(7) -0.0026(7)
C21A 0.0095(8) 0.0140(8) 0.0101(8) -0.0010(6) 0.0020(6) -0.0026(6)
C22A 0.0171(9) 0.0180(9) 0.0104(8) -0.0010(7) 0.0025(7) -0.0023(7)
C23A 0.0334(11) 0.0228(10) 0.0188(10) -0.0030(7) 0.0043(8) -0.0123(8)
C24A 0.0396(13) 0.0235(10) 0.0271(11) 0.0002(8) 0.0069(9) -0.0129(9)
C25A 0.0454(14) 0.0233(10) 0.0167(10) 0.0021(8) 0.0080(9) -0.0079(9)
C26A 0.0238(10) 0.0208(9) 0.0113(9) -0.0004(7) 0.0018(7) 0.0011(7)
C27A 0.0298(11) 0.0343(11) 0.0098(9) -0.0030(8) -0.0010(8) 0.0021(9)
C28A 0.0307(12) 0.0458(13) 0.0163(10) -0.0113(9) -0.0010(8) -0.0098(9)
C29A 0.0289(11) 0.0381(12) 0.0217(10) -0.0099(9) 0.0028(8) -0.0146(9)
C30A 0.0103(8) 0.0193(9) 0.0120(9) -0.0011(7) 0.0008(6) 0.0012(6)
N1B 0.0135(7) 0.0167(7) 0.0077(7) 0.0005(6) -0.0002(6) -0.0024(6)
N2B 0.0209(8) 0.0170(7) 0.0108(8) 0.0004(6) 0.0001(6) -0.0108(6)
N3B 0.0189(8) 0.0297(9) 0.0167(8) -0.0061(6) 0.0023(6) -0.0082(6)
O1B 0.0207(7) 0.0221(7) 0.0178(7) 0.0062(5) 0.0053(5) 0.0044(5)
O2B 0.0252(7) 0.0163(6) 0.0144(6) -0.0017(5) 0.0018(5) -0.0100(5)
Br1B 0.01547(14) 0.04287(16) 0.01813(14) -0.00723(9) 0.00619(8) -0.01349(9)
C1B 0.0155(9) 0.0117(8) 0.0074(8) 0.0003(6) -0.0006(6) -0.0040(6)
C2B 0.0122(8) 0.0124(8) 0.0096(8) -0.0013(6) 0.0002(6) -0.0038(6)
C3B 0.0135(9) 0.0134(8) 0.0117(8) -0.0010(6) 0.0019(7) -0.0045(6)
C4B 0.0128(9) 0.0173(9) 0.0121(9) 0.0024(7) 0.0032(7) -0.0034(7)
C5B 0.0139(9) 0.0137(8) 0.0089(8) 0.0013(6) 0.0006(6) -0.0036(6)
C6B 0.0170(9) 0.0140(8) 0.0129(8) -0.0004(6) 0.0008(7) -0.0035(7)
C7B 0.0174(9) 0.0185(9) 0.0133(8) 0.0022(7) -0.0020(7) -0.0090(7)
C8B 0.0135(9) 0.0246(9) 0.0103(8) 0.0025(7) 0.0020(7) -0.0080(7)
C9B 0.0204(10) 0.0222(9) 0.0136(9) -0.0059(7) 0.0034(7) -0.0055(7)
C10B 0.0164(9) 0.0181(9) 0.0132(8) -0.0030(7) 0.0032(7) -0.0070(7)
C11B 0.0147(9) 0.0255(9) 0.0085(8) -0.0001(7) -0.0011(7) -0.0077(7)
C12B 0.0269(11) 0.0270(10) 0.0108(9) 0.0013(7) 0.0015(7) -0.0106(8)
C13B 0.0196(11) 0.0494(13) 0.0194(10) -0.0019(9) -0.0052(8) -0.0144(9)
C14B 0.0328(11) 0.0242(10) 0.0125(9) -0.0057(7) -0.0010(8) -0.0091(8)
C15B 0.0158(9) 0.0140(8) 0.0079(8) -0.0020(6) -0.0005(6) -0.0024(7)
C16B 0.0158(9) 0.0138(8) 0.0118(8) -0.0015(6) -0.0019(7) -0.0016(7)
C17B 0.0161(9) 0.0244(9) 0.0126(8) -0.0026(7) 0.0001(7) -0.0063(7)
C18B 0.0120(9) 0.0313(10) 0.0128(9) -0.0056(7) -0.0005(7) 0.0013(7)
C19B 0.0234(10) 0.0189(9) 0.0145(9) -0.0028(7) -0.0035(8) 0.0069(7)
C20B 0.0230(10) 0.0137(8) 0.0118(8) 0.0001(6) 0.0005(7) -0.0022(7)
C21B 0.0111(8) 0.0138(8) 0.0101(8) 0.0001(6) 0.0007(6) -0.0027(6)
C22B 0.0185(9) 0.0173(8) 0.0105(9) 0.0007(7) 0.0021(7) -0.0027(7)
C23B 0.0404(13) 0.0239(10) 0.0201(10) -0.0009(8) 0.0035(9) -0.0152(9)
C24B 0.0469(14) 0.0229(10) 0.0295(12) 0.0029(8) 0.0083(10) -0.0149(9)
C25B 0.0411(13) 0.0220(10) 0.0198(10) 0.0053(8) 0.0091(9) -0.0036(9)
C26B 0.0242(10) 0.0185(9) 0.0127(9) 0.0015(7) 0.0023(7) 0.0053(7)
C27B 0.0286(11) 0.0317(11) 0.0109(9) -0.0016(8) -0.0009(8) 0.0080(8)
C28B 0.0287(11) 0.0448(13) 0.0182(10) -0.0131(9) -0.0036(8) -0.0009(9)
C29B 0.0282(11) 0.0429(13) 0.0235(11) -0.0142(9) 0.0024(8) -0.0114(9)
C30B 0.0125(8) 0.0169(8) 0.0115(9) -0.0001(7) -0.0001(7) 0.0033(7)

loop_
_atom_type_symbol
_atom_type_description
_atom_type_scat_dispersion_real
_atom_type_scat_dispersion_imag
_atom_type_scat_source
C C 0.0181 0.0091 'International Tables Vol C Tables 4.2.6.8 and 6.1.1.4'
H H 0.0000 0.0000 'International Tables Vol C Tables 4.2.6.8 and 6.1.1.4'
N N 0.0311 0.0180 'International Tables Vol C Tables 4.2.6.8 and 6.1.1.4'
O O 0.0492 0.0322 'International Tables Vol C Tables 4.2.6.8 and 6.1.1.4'
Br Br -0.6763 1.2805 'International Tables Vol C Tables 4.2.6.8 and 6.1.1.4'

loop_
_geom_angle_atom_site_label_1
_geom_angle_atom_site_label_2
_geom_angle_atom_site_label_3
_geom_angle
_geom_angle_site_symmetry_1
_geom_angle_site_symmetry_3
_geom_angle_publ_flag
C4A N1A C1A 113.88(14) . . ?
C4A N1A C11A 121.80(14) . . ?
C1A N1A C11A 123.80(14) . . ?
C21A N2A C22A 128.65(16) . . ?
C21A N2A HN1A 117.0(17) . . ?
C22A N2A HN1A 114.4(17) . . ?
C29A N3A C30A 118.11(18) . . ?
N1A C1A C15A 113.51(14) . . ?
N1A C1A C2A 104.41(13) . . ?
C15A C1A C2A 109.25(14) . . ?
N1A C1A H1A 109.8 . . ?
C15A C1A H1A 109.8 . . ?
C2A C1A H1A 109.8 . . ?
C21A C2A C1A 112.52(14) . . ?
C21A C2A C3A 114.15(14) . . ?
C1A C2A C3A 106.40(13) . . ?
C21A C2A H2A 107.8 . . ?
C1A C2A H2A 107.8 . . ?
C3A C2A H2A 107.8 . . ?
C5A C3A C4A 108.71(14) . . ?
C5A C3A C2A 117.69(14) . . ?
C4A C3A C2A 103.42(14) . . ?
C5A C3A H3A 108.9 . . ?
C4A C3A H3A 108.9 . . ?
C2A C3A H3A 108.9 . . ?
O1A C4A N1A 126.47(17) . . ?
O1A C4A C3A 123.28(16) . . ?
N1A C4A C3A 110.21(14) . . ?
C10A C5A C6A 118.50(17) . . ?
C10A C5A C3A 118.91(16) . . ?
C6A C5A C3A 122.54(16) . . ?
C7A C6A C5A 121.08(17) . . ?
C7A C6A H6A 119.5 . . ?
C5A C6A H6A 119.5 . . ?
C8A C7A C6A 118.85(17) . . ?
C8A C7A H7A 120.6 . . ?
C6A C7A H7A 120.6 . . ?
C7A C8A C9A 121.52(17) . . ?
C7A C8A Br1A 119.92(14) . . ?
C9A C8A Br1A 118.56(14) . . ?
C8A C9A C10A 118.77(17) . . ?
C8A C9A H9A 120.6 . . ?
C10A C9A H9A 120.6 . . ?
C9A C10A C5A 121.27(17) . . ?
C9A C10A H10A 119.4 . . ?
C5A C10A H10A 119.4 . . ?
N1A C11A C14A 110.33(14) . . ?
N1A C11A C12A 109.91(15) . . ?
C14A C11A C12A 109.27(16) . . ?
N1A C11A C13A 108.33(16) . . ?
C14A C11A C13A 107.91(17) . . ?
C12A C11A C13A 111.06(16) . . ?
C11A C12A H12A 109.5 . . ?
C11A C12A H12B 109.5 . . ?
H12A C12A H12B 109.5 . . ?
C11A C12A H12C 109.5 . . ?
H12A C12A H12C 109.5 . . ?
H12B C12A H12C 109.5 . . ?
C11A C13A H13A 109.5 . . ?
C11A C13A H13B 109.5 . . ?
H13A C13A H13B 109.5 . . ?
C11A C13A H13C 109.5 . . ?
H13A C13A H13C 109.5 . . ?
H13B C13A H13C 109.5 . . ?
C11A C14A H14A 109.5 . . ?
C11A C14A H14B 109.5 . . ?
H14A C14A H14B 109.5 . . ?
C11A C14A H14C 109.5 . . ?
H14A C14A H14C 109.5 . . ?
H14B C14A H14C 109.5 . . ?
C16A C15A C20A 118.97(17) . . ?
C16A C15A C1A 121.33(15) . . ?
C20A C15A C1A 119.62(16) . . ?
C17A C16A C15A 120.79(16) . . ?
C17A C16A H16A 119.6 . . ?
C15A C16A H16A 119.6 . . ?
C18A C17A C16A 120.02(18) . . ?
C18A C17A H17A 120.0 . . ?
C16A C17A H17A 120.0 . . ?
C19A C18A C17A 119.51(18) . . ?
C19A C18A H18A 120.2 . . ?
C17A C18A H18A 120.2 . . ?
C18A C19A C20A 120.50(17) . . ?
C18A C19A H19A 119.7 . . ?
C20A C19A H19A 119.7 . . ?
C15A C20A C19A 120.20(18) . . ?
C15A C20A H20A 119.9 . . ?
C19A C20A H20A 119.9 . . ?
O2A C21A N2A 123.40(16) . . ?
O2A C21A C2A 123.52(16) . . ?
N2A C21A C2A 113.07(15) . . ?
C23A C22A N2A 126.02(18) . . ?
C23A C22A C30A 119.49(18) . . ?
N2A C22A C30A 114.48(17) . . ?
C22A C23A C24A 119.75(19) . . ?
C22A C23A H23A 120.1 . . ?
C24A C23A H23A 120.1 . . ?
C25A C24A C23A 121.9(2) . . ?
C25A C24A H24A 119.0 . . ?
C23A C24A H24A 119.0 . . ?
C24A C25A C26A 119.8(2) . . ?
C24A C25A H25A 120.1 . . ?
C26A C25A H25A 120.1 . . ?
C25A C26A C27A 123.70(19) . . ?
C25A C26A C30A 119.26(18) . . ?
C27A C26A C30A 117.03(19) . . ?
C28A C27A C26A 119.76(19) . . ?
C28A C27A H27A 120.1 . . ?
C26A C27A H27A 120.1 . . ?
C27A C28A C29A 118.81(19) . . ?
C27A C28A H28A 120.6 . . ?
C29A C28A H28A 120.6 . . ?
N3A C29A C28A 123.6(2) . . ?
N3A C29A H29A 118.2 . . ?
C28A C29A H29A 118.2 . . ?
N3A C30A C26A 122.66(17) . . ?
N3A C30A C22A 117.59(17) . . ?
C26A C30A C22A 119.75(18) . . ?
C4B N1B C1B 113.94(14) . . ?
C4B N1B C11B 121.92(14) . . ?
C1B N1B C11B 123.63(14) . . ?
C21B N2B C22B 128.10(16) . . ?
C21B N2B HN1B 116.8(18) . . ?
C22B N2B HN1B 115.0(18) . . ?
C29B N3B C30B 117.03(19) . . ?
N1B C1B C15B 113.73(14) . . ?
N1B C1B C2B 104.33(13) . . ?
C15B C1B C2B 109.64(14) . . ?
N1B C1B H1B 109.7 . . ?
C15B C1B H1B 109.7 . . ?
C2B C1B H1B 109.7 . . ?
C21B C2B C1B 112.71(14) . . ?
C21B C2B C3B 113.28(14) . . ?
C1B C2B C3B 106.52(13) . . ?
C21B C2B H2B 108.0 . . ?
C1B C2B H2B 108.0 . . ?
C3B C2B H2B 108.0 . . ?
C5B C3B C4B 108.77(14) . . ?
C5B C3B C2B 117.35(14) . . ?
C4B C3B C2B 103.53(14) . . ?
C5B C3B H3B 109.0 . . ?
C4B C3B H3B 109.0 . . ?
C2B C3B H3B 109.0 . . ?
O1B C4B N1B 126.55(17) . . ?
O1B C4B C3B 123.14(16) . . ?
N1B C4B C3B 110.28(14) . . ?
C10B C5B C6B 118.45(17) . . ?
C10B C5B C3B 119.16(16) . . ?
C6B C5B C3B 122.37(16) . . ?
C7B C6B C5B 121.17(17) . . ?
C7B C6B H6B 119.4 . . ?
C5B C6B H6B 119.4 . . ?
C8B C7B C6B 118.77(17) . . ?
C8B C7B H7B 120.6 . . ?
C6B C7B H7B 120.6 . . ?
C7B C8B C9B 121.61(18) . . ?
C7B C8B Br1B 119.83(14) . . ?
C9B C8B Br1B 118.56(14) . . ?
C8B C9B C10B 118.79(17) . . ?
C8B C9B H9B 120.6 . . ?
C10B C9B H9B 120.6 . . ?
C9B C10B C5B 121.20(17) . . ?
C9B C10B H10B 119.4 . . ?
C5B C10B H10B 119.4 . . ?
N1B C11B C14B 110.48(14) . . ?
N1B C11B C12B 109.74(15) . . ?
C14B C11B C12B 109.25(16) . . ?
N1B C11B C13B 108.32(15) . . ?
C14B C11B C13B 108.05(17) . . ?
C12B C11B C13B 110.97(16) . . ?
C11B C12B H12D 109.5 . . ?
C11B C12B H12E 109.5 . . ?
H12D C12B H12E 109.5 . . ?
C11B C12B H12F 109.5 . . ?
H12D C12B H12F 109.5 . . ?
H12E C12B H12F 109.5 . . ?
C11B C13B H13D 109.5 . . ?
C11B C13B H13E 109.5 . . ?
H13D C13B H13E 109.5 . . ?
C11B C13B H13F 109.5 . . ?
H13D C13B H13F 109.5 . . ?
H13E C13B H13F 109.5 . . ?
C11B C14B H14D 109.5 . . ?
C11B C14B H14E 109.5 . . ?
H14D C14B H14E 109.5 . . ?
C11B C14B H14F 109.5 . . ?
H14D C14B H14F 109.5 . . ?
H14E C14B H14F 109.5 . . ?
C20B C15B C16B 118.73(17) . . ?
C20B C15B C1B 119.81(16) . . ?
C16B C15B C1B 121.38(15) . . ?
C17B C16B C15B 120.82(16) . . ?
C17B C16B H16B 119.6 . . ?
C15B C16B H16B 119.6 . . ?
C16B C17B C18B 120.01(18) . . ?
C16B C17B H17B 120.0 . . ?
C18B C17B H17B 120.0 . . ?
C19B C18B C17B 119.57(18) . . ?
C19B C18B H18B 120.2 . . ?
C17B C18B H18B 120.2 . . ?
C18B C19B C20B 120.37(17) . . ?
C18B C19B H19B 119.8 . . ?
C20B C19B H19B 119.8 . . ?
C15B C20B C19B 120.49(18) . . ?
C15B C20B H20B 119.8 . . ?
C19B C20B H20B 119.8 . . ?
O2B C21B N2B 123.51(17) . . ?
O2B C21B C2B 123.22(16) . . ?
N2B C21B C2B 113.23(15) . . ?
C23B C22B N2B 124.79(18) . . ?
C23B C22B C30B 119.83(18) . . ?
N2B C22B C30B 115.31(17) . . ?
C22B C23B C24B 120.0(2) . . ?
C22B C23B H23B 120.0 . . ?
C24B C23B H23B 120.0 . . ?
C25B C24B C23B 121.7(2) . . ?
C25B C24B H24B 119.1 . . ?
C23B C24B H24B 119.1 . . ?
C24B C25B C26B 119.5(2) . . ?
C24B C25B H25B 120.2 . . ?
C26B C25B H25B 120.2 . . ?
C27B C26B C25B 123.82(19) . . ?
C27B C26B C30B 117.0(2) . . ?
C25B C26B C30B 119.14(19) . . ?
C28B C27B C26B 119.77(19) . . ?
C28B C27B H27B 120.1 . . ?
C26B C27B H27B 120.1 . . ?
C27B C28B C29B 118.6(2) . . ?
C27B C28B H28B 120.7 . . ?
C29B C28B H28B 120.7 . . ?
N3B C29B C28B 124.6(2) . . ?
N3B C29B H29B 117.7 . . ?
C28B C29B H29B 117.7 . . ?
N3B C30B C26B 122.89(18) . . ?
N3B C30B C22B 117.38(17) . . ?
C26B C30B C22B 119.72(18) . . ?

loop_
_geom_bond_atom_site_label_1
_geom_bond_atom_site_label_2
_geom_bond_distance
_geom_bond_site_symmetry_2
_geom_bond_publ_flag
N1A C4A 1.358(2) . ?
N1A C1A 1.471(2) . ?
N1A C11A 1.505(2) . ?
N2A C21A 1.356(2) . ?
N2A C22A 1.403(2) . ?
N2A HN1A 0.81(3) . ?
N3A C29A 1.313(3) . ?
N3A C30A 1.366(3) . ?
O1A C4A 1.226(2) . ?
O2A C21A 1.222(2) . ?
Br1A C8A 1.9043(18) . ?
C1A C15A 1.523(2) . ?
C1A C2A 1.552(2) . ?
C1A H1A 1.0000 . ?
C2A C21A 1.528(2) . ?
C2A C3A 1.556(2) . ?
C2A H2A 1.0000 . ?
C3A C5A 1.516(3) . ?
C3A C4A 1.530(2) . ?
C3A H3A 1.0000 . ?
C5A C10A 1.395(3) . ?
C5A C6A 1.399(3) . ?
C6A C7A 1.389(3) . ?
C6A H6A 0.9500 . ?
C7A C8A 1.388(3) . ?
C7A H7A 0.9500 . ?
C8A C9A 1.388(3) . ?
C9A C10A 1.388(3) . ?
C9A H9A 0.9500 . ?
C10A H10A 0.9500 . ?
C11A C14A 1.529(3) . ?
C11A C12A 1.530(3) . ?
C11A C13A 1.535(3) . ?
C12A H12A 0.9800 . ?
C12A H12B 0.9800 . ?
C12A H12C 0.9800 . ?
C13A H13A 0.9800 . ?
C13A H13B 0.9800 . ?
C13A H13C 0.9800 . ?
C14A H14A 0.9800 . ?
C14A H14B 0.9800 . ?
C14A H14C 0.9800 . ?
C15A C16A 1.392(3) . ?
C15A C20A 1.393(2) . ?
C16A C17A 1.391(3) . ?
C16A H16A 0.9500 . ?
C17A C18A 1.391(3) . ?
C17A H17A 0.9500 . ?
C18A C19A 1.385(3) . ?
C18A H18A 0.9500 . ?
C19A C20A 1.396(3) . ?
C19A H19A 0.9500 . ?
C20A H20A 0.9500 . ?
C22A C23A 1.371(3) . ?
C22A C30A 1.430(3) . ?
C23A C24A 1.420(3) . ?
C23A H23A 0.9500 . ?
C24A C25A 1.358(3) . ?
C24A H24A 0.9500 . ?
C25A C26A 1.409(3) . ?
C25A H25A 0.9500 . ?
C26A C27A 1.414(3) . ?
C26A C30A 1.420(3) . ?
C27A C28A 1.368(3) . ?
C27A H27A 0.9500 . ?
C28A C29A 1.413(3) . ?
C28A H28A 0.9500 . ?
C29A H29A 0.9500 . ?
N1B C4B 1.356(2) . ?
N1B C1B 1.475(2) . ?
N1B C11B 1.504(2) . ?
N2B C21B 1.355(2) . ?
N2B C22B 1.404(2) . ?
N2B HN1B 0.80(3) . ?
N3B C29B 1.315(3) . ?
N3B C30B 1.359(3) . ?
O1B C4B 1.225(2) . ?
O2B C21B 1.219(2) . ?
Br1B C8B 1.9050(19) . ?
C1B C15B 1.515(3) . ?
C1B C2B 1.552(2) . ?
C1B H1B 1.0000 . ?
C2B C21B 1.526(2) . ?
C2B C3B 1.556(2) . ?
C2B H2B 1.0000 . ?
C3B C5B 1.517(3) . ?
C3B C4B 1.530(2) . ?
C3B H3B 1.0000 . ?
C5B C10B 1.395(2) . ?
C5B C6B 1.398(3) . ?
C6B C7B 1.390(3) . ?
C6B H6B 0.9500 . ?
C7B C8B 1.384(3) . ?
C7B H7B 0.9500 . ?
C8B C9B 1.388(3) . ?
C9B C10B 1.389(3) . ?
C9B H9B 0.9500 . ?
C10B H10B 0.9500 . ?
C11B C14B 1.528(3) . ?
C11B C12B 1.530(3) . ?
C11B C13B 1.534(3) . ?
C12B H12D 0.9800 . ?
C12B H12E 0.9800 . ?
C12B H12F 0.9800 . ?
C13B H13D 0.9800 . ?
C13B H13E 0.9800 . ?
C13B H13F 0.9800 . ?
C14B H14D 0.9800 . ?
C14B H14E 0.9800 . ?
C14B H14F 0.9800 . ?
C15B C20B 1.392(2) . ?
C15B C16B 1.395(3) . ?
C16B C17B 1.390(3) . ?
C16B H16B 0.9500 . ?
C17B C18B 1.391(3) . ?
C17B H17B 0.9500 . ?
C18B C19B 1.385(3) . ?
C18B H18B 0.9500 . ?
C19B C20B 1.394(3) . ?
C19B H19B 0.9500 . ?
C20B H20B 0.9500 . ?
C22B C23B 1.371(3) . ?
C22B C30B 1.425(3) . ?
C23B C24B 1.412(3) . ?
C23B H23B 0.9500 . ?
C24B C25B 1.371(3) . ?
C24B H24B 0.9500 . ?
C25B C26B 1.418(3) . ?
C25B H25B 0.9500 . ?
C26B C27B 1.411(3) . ?
C26B C30B 1.422(3) . ?
C27B C28B 1.355(4) . ?
C27B H27B 0.9500 . ?
C28B C29B 1.407(3) . ?
C28B H28B 0.9500 . ?
C29B H29B 0.9500 . ?
